data_2218981
loop_
_publ_author_name
'\"Ozel G\"uven, \"Ozden'
'Erdo\(gan, Taner'
'Coles, Simon J.'
'H\"okelek, Tuncer'

_publ_section_title
;
 1-[2-(3,4-Dichlorobenzyloxy)-2-phenylethyl]-1<i>H</i>-benzimidazole
;
_journal_coeditor_code DN2369
_journal_issue 8
_journal_name_full 'Acta Crystallographica Section E'
_journal_page_first o1588
_journal_page_last o1589
_journal_paper_doi 10.1107/S1600536808022629
_journal_volume 64
_journal_year 2008
_chemical_formula_iupac 'C22 H18 Cl2 N2 O'
_chemical_formula_moiety 'C22 H18 Cl2 N2 O'
_chemical_formula_sum 'C22 H18 Cl2 N2 O'
_chemical_formula_weight 397.28
_chemical_name_systematic
;
1-[2-(3,4-Dichlorobenzyloxy)-2-phenylethyl]-1<i>H</i>-benzimidazole
;
_space_group_IT_number 14
_symmetry_cell_setting monoclinic
_symmetry_space_group_name_Hall '-P 2yn'
_symmetry_space_group_name_H-M 'P 1 21/n 1'
_atom_sites_solution_hydrogens geom
_atom_sites_solution_primary direct
_atom_sites_solution_secondary difmap
_audit_creation_method SHELXL-97
_cell_angle_alpha 90.00
_cell_angle_beta 111.6530(10)
_cell_angle_gamma 90.00
_cell_formula_units_Z 4
_cell_length_a 14.4664(3)
_cell_length_b 7.3995(2)
_cell_length_c 19.1030(3)
_cell_measurement_reflns_used 4593
_cell_measurement_temperature 120(2)
_cell_measurement_theta_max 27.485
_cell_measurement_theta_min 2.910
_cell_volume 1900.57(7)
_computing_cell_refinement 'DENZO (Otwinowski & Minor, 1997) and COLLECT (Hooft, 1998)'
_computing_data_collection 'COLLECT (Hooft, 1998)'
_computing_data_reduction 'DENZO (Otwinowski & Minor, 1997) and COLLECT (Hooft, 1998)'
_computing_molecular_graphics 'ORTEP-3 for Windows (Farrugia, 1997)'
_computing_publication_material 'WinGX (Farrugia, 1999) and PLATON (Spek, 2003)'
_computing_structure_refinement 'SHELXL97 (Sheldrick, 2008)'
_computing_structure_solution 'SHELXS97 (Sheldrick, 2008)'
_diffrn_ambient_temperature 120(2)
_diffrn_detector_area_resol_mean 9.091
_diffrn_measured_fraction_theta_full 0.999
_diffrn_measured_fraction_theta_max 0.999
_diffrn_measurement_device_type 'Bruker--Nonius Kappa CCD'
_diffrn_measurement_method '\f and \w'
_diffrn_radiation_monochromator graphite
_diffrn_radiation_source 'fine-focus sealed tube'
_diffrn_radiation_type MoK\a
_diffrn_radiation_wavelength 0.71073
_diffrn_reflns_av_R_equivalents 0.0438
_diffrn_reflns_av_sigmaI/netI 0.0346
_diffrn_reflns_limit_h_max 18
_diffrn_reflns_limit_h_min -18
_diffrn_reflns_limit_k_max 9
_diffrn_reflns_limit_k_min -9
_diffrn_reflns_limit_l_max 24
_diffrn_reflns_limit_l_min -24
_diffrn_reflns_number 23210
_diffrn_reflns_theta_full 27.49
_diffrn_reflns_theta_max 27.49
_diffrn_reflns_theta_min 2.98
_exptl_absorpt_coefficient_mu 0.356
_exptl_absorpt_correction_T_max 0.9007
_exptl_absorpt_correction_T_min 0.8707
_exptl_absorpt_correction_type multi-scan
_exptl_absorpt_process_details '(SADABS; Sheldrick, 2007)'
_exptl_crystal_colour colorless
_exptl_crystal_density_diffrn 1.388
_exptl_crystal_density_method 'not measured'
_exptl_crystal_description block
_exptl_crystal_F_000 824
_exptl_crystal_size_max 0.40
_exptl_crystal_size_mid 0.40
_exptl_crystal_size_min 0.30
_refine_diff_density_max 0.999
_refine_diff_density_min -0.449
_refine_ls_extinction_coef 0.029(2)
_refine_ls_extinction_expression Fc^*^=kFc[1+0.001xFc^2^\l^3^/sin(2\q)]^-1/4^
_refine_ls_extinction_method 'SHELXL97 (Sheldrick, 2008)'
_refine_ls_goodness_of_fit_ref 1.093
_refine_ls_hydrogen_treatment constr
_refine_ls_matrix_type full
_refine_ls_number_parameters 245
_refine_ls_number_reflns 4358
_refine_ls_number_restraints 0
_refine_ls_restrained_S_all 1.093
_refine_ls_R_factor_all 0.0638
_refine_ls_R_factor_gt 0.0489
_refine_ls_shift/su_max 0.000
_refine_ls_shift/su_mean 0.000
_refine_ls_structure_factor_coef Fsqd
_refine_ls_weighting_details 'calc w=1/[\s^2^(Fo^2^)+(0.0784P)^2^+0.7143P] where P=(Fo^2^+2Fc^2^)/3'
_refine_ls_weighting_scheme calc
_refine_ls_wR_factor_gt 0.1279
_refine_ls_wR_factor_ref 0.1371
_reflns_number_gt 3480
_reflns_number_total 4358
_reflns_threshold_expression I>2\s(I)
_cod_data_source_file dn2369.cif
_cod_data_source_block I
_cod_original_sg_symbol_H-M 'P 21/n'
_cod_database_code 2218981
_cod_database_fobs_code 2218981

loop_
_symmetry_equiv_pos_as_xyz
'x, y, z'
'-x+1/2, y+1/2, -z+1/2'
'-x, -y, -z'
'x-1/2, -y-1/2, z-1/2'

loop_
_atom_site_type_symbol
_atom_site_label
_atom_site_fract_x
_atom_site_fract_y
_atom_site_fract_z
_atom_site_U_iso_or_equiv
_atom_site_adp_type
_atom_site_calc_flag
_atom_site_refinement_flags
_atom_site_occupancy
Cl Cl1 0.08238(4) 1.15550(8) 0.12348(3) 0.03377(18) Uani d . 1
Cl Cl2 0.27151(4) 1.15173(8) 0.27688(3) 0.03349(17) Uani d . 1
O O -0.00599(9) 0.69157(18) 0.39047(7) 0.0198(3) Uani d . 1
N N1 -0.11880(11) 0.5111(2) 0.25401(8) 0.0181(3) Uani d . 1
N N2 -0.25862(12) 0.6632(2) 0.18736(9) 0.0248(4) Uani d . 1
C C1 -0.20915(13) 0.5751(3) 0.24963(11) 0.0226(4) Uani d . 1
H H1 -0.2338 0.5577 0.2877 0.027 Uiso calc R 1
C C2 -0.19558(13) 0.6596(2) 0.14714(10) 0.0201(4) Uani d . 1
C C3 -0.20642(15) 0.7361(3) 0.07797(10) 0.0256(4) Uani d . 1
H H3 -0.2636 0.7999 0.0502 0.031 Uiso calc R 1
C C4 -0.13019(16) 0.7146(3) 0.05170(10) 0.0292(5) Uani d . 1
H H4 -0.1367 0.7643 0.0054 0.035 Uiso calc R 1
C C5 -0.04303(16) 0.6198(3) 0.09293(11) 0.0268(4) Uani d . 1
H H5 0.0069 0.6079 0.0735 0.032 Uiso calc R 1
C C6 -0.03008(14) 0.5433(3) 0.16255(10) 0.0207(4) Uani d . 1
H H6 0.0276 0.4807 0.1904 0.025 Uiso calc R 1
C C7 -0.10738(13) 0.5649(2) 0.18831(9) 0.0177(4) Uani d . 1
C C8 -0.04415(13) 0.4222(3) 0.31792(9) 0.0189(4) Uani d . 1
H H8A -0.0160 0.3212 0.3002 0.023 Uiso calc R 1
H H8B -0.0753 0.3751 0.3512 0.023 Uiso calc R 1
C C9 0.03905(13) 0.5531(2) 0.36165(9) 0.0167(4) Uani d . 1
H H9 0.0662 0.6079 0.3266 0.020 Uiso calc R 1
C C10 0.12201(13) 0.4534(2) 0.42245(9) 0.0165(4) Uani d . 1
C C11 0.21552(13) 0.4418(3) 0.41786(10) 0.0194(4) Uani d . 1
H H11 0.2275 0.4995 0.3788 0.023 Uiso calc R 1
C C12 0.29134(14) 0.3446(3) 0.47127(11) 0.0231(4) Uani d . 1
H H12 0.3537 0.3378 0.4678 0.028 Uiso calc R 1
C C13 0.27398(14) 0.2579(3) 0.52970(10) 0.0237(4) Uani d . 1
H H13 0.3246 0.1924 0.5653 0.028 Uiso calc R 1
C C14 0.18091(15) 0.2691(3) 0.53482(10) 0.0246(4) Uani d . 1
H H14 0.1692 0.2119 0.5741 0.029 Uiso calc R 1
C C15 0.10499(14) 0.3660(3) 0.48123(10) 0.0207(4) Uani d . 1
H H15 0.0426 0.3724 0.4846 0.025 Uiso calc R 1
C C16 0.04829(15) 0.8583(3) 0.40680(10) 0.0225(4) Uani d . 1
H H16A 0.1144 0.8364 0.4438 0.027 Uiso calc R 1
H H16B 0.0150 0.9426 0.4286 0.027 Uiso calc R 1
C C17 0.05701(13) 0.9422(2) 0.33712(10) 0.0193(4) Uani d . 1
C C18 -0.02613(14) 0.9540(2) 0.27082(10) 0.0202(4) Uani d . 1
H H18 -0.0877 0.9163 0.2702 0.024 Uiso calc R 1
C C19 -0.01811(14) 1.0213(3) 0.20569(10) 0.0221(4) Uani d . 1
H H19 -0.0739 1.0270 0.1614 0.027 Uiso calc R 1
C C20 0.07358(15) 1.0803(3) 0.20677(10) 0.0237(4) Uani d . 1
C C21 0.15655(14) 1.0755(3) 0.27335(11) 0.0229(4) Uani d . 1
C C22 0.14856(14) 1.0041(3) 0.33816(10) 0.0216(4) Uani d . 1
H H22 0.2044 0.9977 0.3824 0.026 Uiso calc R 1

loop_
_atom_site_aniso_label
_atom_site_aniso_U_11
_atom_site_aniso_U_22
_atom_site_aniso_U_33
_atom_site_aniso_U_12
_atom_site_aniso_U_13
_atom_site_aniso_U_23
Cl1 0.0443(3) 0.0369(3) 0.0292(3) 0.0115(2) 0.0242(2) 0.0078(2)
Cl2 0.0271(3) 0.0344(3) 0.0450(3) -0.0047(2) 0.0204(2) -0.0018(2)
O 0.0211(6) 0.0179(7) 0.0222(6) -0.0002(5) 0.0103(5) 0.0002(5)
N1 0.0156(7) 0.0187(8) 0.0181(7) -0.0008(6) 0.0042(6) 0.0008(6)
N2 0.0180(8) 0.0252(9) 0.0280(8) 0.0022(6) 0.0050(7) -0.0017(7)
C1 0.0163(9) 0.0259(10) 0.0250(9) -0.0021(7) 0.0067(7) -0.0020(8)
C2 0.0170(9) 0.0175(9) 0.0208(9) 0.0003(7) 0.0012(7) -0.0028(7)
C3 0.0264(10) 0.0206(10) 0.0209(9) 0.0028(8) -0.0017(7) 0.0006(7)
C4 0.0390(12) 0.0280(11) 0.0175(9) -0.0024(9) 0.0069(8) 0.0020(8)
C5 0.0321(11) 0.0271(11) 0.0241(10) -0.0015(8) 0.0138(8) -0.0030(8)
C6 0.0188(9) 0.0189(9) 0.0220(9) 0.0016(7) 0.0048(7) -0.0032(7)
C7 0.0170(8) 0.0163(9) 0.0161(8) -0.0018(7) 0.0018(6) -0.0018(6)
C8 0.0191(9) 0.0180(9) 0.0165(8) -0.0013(7) 0.0030(7) 0.0022(7)
C9 0.0188(8) 0.0160(9) 0.0151(8) 0.0017(7) 0.0062(6) 0.0007(6)
C10 0.0174(8) 0.0161(9) 0.0138(8) -0.0010(7) 0.0031(6) -0.0017(6)
C11 0.0194(9) 0.0211(10) 0.0160(8) -0.0012(7) 0.0045(7) 0.0005(7)
C12 0.0182(9) 0.0247(10) 0.0241(9) 0.0010(7) 0.0050(7) -0.0018(7)
C13 0.0240(9) 0.0201(10) 0.0207(9) 0.0026(8) 0.0009(7) 0.0004(7)
C14 0.0305(10) 0.0237(10) 0.0190(9) 0.0008(8) 0.0084(7) 0.0045(7)
C15 0.0201(9) 0.0221(10) 0.0208(9) 0.0007(7) 0.0086(7) 0.0017(7)
C16 0.0277(10) 0.0180(10) 0.0204(9) -0.0024(7) 0.0071(7) -0.0016(7)
C17 0.0223(9) 0.0121(9) 0.0212(9) -0.0007(7) 0.0055(7) -0.0018(7)
C18 0.0200(9) 0.0151(9) 0.0246(9) -0.0006(7) 0.0073(7) -0.0025(7)
C19 0.0234(9) 0.0183(9) 0.0221(9) 0.0041(7) 0.0055(7) -0.0012(7)
C20 0.0337(11) 0.0185(10) 0.0245(9) 0.0062(8) 0.0172(8) 0.0002(7)
C21 0.0221(9) 0.0183(10) 0.0310(10) 0.0010(7) 0.0128(8) -0.0031(8)
C22 0.0219(9) 0.0167(9) 0.0232(9) 0.0005(7) 0.0046(7) -0.0023(7)

loop_
_atom_type_symbol
_atom_type_description
_atom_type_scat_dispersion_real
_atom_type_scat_dispersion_imag
_atom_type_scat_source
C C 0.0033 0.0016 'International Tables Vol C Tables 4.2.6.8 and 6.1.1.4'
H H 0.0000 0.0000 'International Tables Vol C Tables 4.2.6.8 and 6.1.1.4'
Cl Cl 0.1484 0.1585 'International Tables Vol C Tables 4.2.6.8 and 6.1.1.4'
N N 0.0061 0.0033 'International Tables Vol C Tables 4.2.6.8 and 6.1.1.4'
O O 0.0106 0.0060 'International Tables Vol C Tables 4.2.6.8 and 6.1.1.4'

loop_
_geom_angle_atom_site_label_1
_geom_angle_atom_site_label_2
_geom_angle_atom_site_label_3
_geom_angle
C9 O C16 114.20(14)
C1 N1 C7 106.09(15)
C1 N1 C8 127.33(15)
C7 N1 C8 126.25(15)
C1 N2 C2 103.97(15)
N2 C1 N1 114.69(17)
N2 C1 H1 122.7
N1 C1 H1 122.7
C3 C2 N2 130.43(17)
C3 C2 C7 119.48(18)
N2 C2 C7 110.06(16)
C4 C3 C2 118.26(18)
C4 C3 H3 120.9
C2 C3 H3 120.9
C3 C4 C5 121.79(18)
C3 C4 H4 119.1
C5 C4 H4 119.1
C6 C5 C4 121.03(19)
C6 C5 H5 119.5
C4 C5 H5 119.5
C7 C6 C5 116.73(17)
C7 C6 H6 121.6
C5 C6 H6 121.6
N1 C7 C6 132.09(16)
N1 C7 C2 105.19(15)
C6 C7 C2 122.71(17)
N1 C8 C9 111.26(15)
N1 C8 H8A 109.4
C9 C8 H8A 109.4
N1 C8 H8B 109.4
C9 C8 H8B 109.4
H8A C8 H8B 108.0
O C9 C10 113.44(13)
O C9 C8 106.58(14)
C10 C9 C8 110.51(15)
O C9 H9 108.7
C10 C9 H9 108.7
C8 C9 H9 108.7
C11 C10 C15 119.17(16)
C11 C10 C9 119.64(15)
C15 C10 C9 121.13(15)
C10 C11 C12 120.52(17)
C10 C11 H11 119.7
C12 C11 H11 119.7
C13 C12 C11 120.07(18)
C13 C12 H12 120.0
C11 C12 H12 120.0
C14 C13 C12 119.79(17)
C14 C13 H13 120.1
C12 C13 H13 120.1
C13 C14 C15 120.10(17)
C13 C14 H14 119.9
C15 C14 H14 119.9
C14 C15 C10 120.35(17)
C14 C15 H15 119.8
C10 C15 H15 119.8
O C16 C17 112.19(14)
O C16 H16A 109.2
C17 C16 H16A 109.2
O C16 H16B 109.2
C17 C16 H16B 109.2
H16A C16 H16B 107.9
C18 C17 C22 119.34(17)
C18 C17 C16 120.09(16)
C22 C17 C16 120.56(16)
C19 C18 C17 120.66(17)
C19 C18 H18 119.7
C17 C18 H18 119.7
C18 C19 C20 119.73(17)
C18 C19 H19 120.1
C20 C19 H19 120.1
C19 C20 C21 120.17(17)
C19 C20 Cl1 118.70(15)
C21 C20 Cl1 121.12(15)
C22 C21 C20 119.83(17)
C22 C21 Cl2 118.88(14)
C20 C21 Cl2 121.27(15)
C21 C22 C17 120.19(17)
C21 C22 H22 119.9
C17 C22 H22 119.9

loop_
_geom_bond_atom_site_label_1
_geom_bond_atom_site_label_2
_geom_bond_distance
Cl1 C20 1.7340(19)
Cl2 C21 1.7339(19)
O C9 1.429(2)
O C16 1.434(2)
N1 C1 1.363(2)
N1 C7 1.383(2)
N1 C8 1.455(2)
N2 C1 1.313(3)
N2 C2 1.393(2)
C1 H1 0.9300
C2 C3 1.392(3)
C2 C7 1.413(2)
C3 C4 1.379(3)
C3 H3 0.9300
C4 H4 0.9300
C5 C4 1.403(3)
C5 H5 0.9300
C6 C5 1.393(3)
C6 H6 0.9300
C7 C6 1.387(3)
C8 H8A 0.9700
C8 H8B 0.9700
C9 C8 1.531(2)
C9 C10 1.518(2)
C9 H9 0.9800
C11 C10 1.390(2)
C11 C12 1.391(3)
C11 H11 0.9300
C12 C13 1.388(3)
C12 H12 0.9300
C13 H13 0.9300
C14 C13 1.388(3)
C14 H14 0.9300
C15 C10 1.394(2)
C15 C14 1.392(3)
C15 H15 0.9300
C16 H16A 0.9700
C16 H16B 0.9700
C17 C16 1.516(2)
C18 C17 1.391(2)
C18 H18 0.9300
C19 C18 1.384(3)
C19 C20 1.389(3)
C19 H19 0.9300
C21 C20 1.390(3)
C22 C17 1.395(3)
C22 C21 1.389(3)
C22 H22 0.9300

loop_
_geom_hbond_atom_site_label_D
_geom_hbond_atom_site_label_H
_geom_hbond_atom_site_label_A
_geom_hbond_site_symmetry_A
_geom_hbond_distance_DH
_geom_hbond_distance_HA
_geom_hbond_distance_DA
_geom_hbond_angle_DHA
_geom_hbond_publ_flag
C3 H3 Cg3 4_575 0.93 2.868 3.583(2) 134.60 yes
C8 H8A Cg4 1_545 0.97 2.710 3.670(2) 170.64 yes
C13 H13 Cg2 4_666 0.93 2.679 3.474(2) 143.93 yes
C18 H18 Cg1 1_555 0.93 2.776 3.380(2) 123.53 yes

loop_
_geom_torsion_atom_site_label_1
_geom_torsion_atom_site_label_2
_geom_torsion_atom_site_label_3
_geom_torsion_atom_site_label_4
_geom_torsion
C16 O C9 C10 81.33(18)
C16 O C9 C8 -156.82(14)
C9 O C16 C17 61.95(19)
C2 N2 C1 N1 -0.7(2)
C1 N2 C2 C3 -177.7(2)
C1 N2 C2 C7 0.3(2)
C7 N1 C1 N2 0.9(2)
C8 N1 C1 N2 174.54(17)
C1 N1 C7 C6 178.1(2)
C8 N1 C7 C6 4.3(3)
C1 N1 C7 C2 -0.58(19)
C8 N1 C7 C2 -174.36(16)
C1 N1 C8 C9 -100.7(2)
C7 N1 C8 C9 71.8(2)
N2 C2 C3 C4 178.49(19)
C7 C2 C3 C4 0.6(3)
C3 C2 C7 N1 178.44(16)
N2 C2 C7 N1 0.2(2)
C3 C2 C7 C6 -0.4(3)
N2 C2 C7 C6 -178.63(17)
C2 C3 C4 C5 -0.5(3)
C6 C5 C4 C3 0.0(3)
C7 C6 C5 C4 0.3(3)
N1 C7 C6 C5 -178.58(19)
C2 C7 C6 C5 -0.1(3)
O C9 C8 N1 62.89(17)
C10 C9 C8 N1 -173.43(14)
O C9 C10 C11 -125.62(17)
C8 C9 C10 C11 114.75(18)
O C9 C10 C15 57.3(2)
C8 C9 C10 C15 -62.3(2)
C10 C11 C12 C13 0.1(3)
C12 C11 C10 C15 -0.1(3)
C12 C11 C10 C9 -177.28(17)
C11 C12 C13 C14 -0.3(3)
C15 C14 C13 C12 0.5(3)
C14 C15 C10 C11 0.3(3)
C14 C15 C10 C9 177.43(17)
C10 C15 C14 C13 -0.5(3)
C18 C17 C16 O 46.3(2)
C22 C17 C16 O -132.13(18)
C19 C18 C17 C22 2.0(3)
C19 C18 C17 C16 -176.48(17)
C20 C19 C18 C17 -1.0(3)
C18 C19 C20 C21 -1.4(3)
C18 C19 C20 Cl1 177.45(14)
C22 C21 C20 C19 2.8(3)
Cl2 C21 C20 C19 -178.87(15)
C22 C21 C20 Cl1 -176.03(15)
Cl2 C21 C20 Cl1 2.3(2)
C21 C22 C17 C18 -0.5(3)
C21 C22 C17 C16 177.89(17)
C17 C22 C21 C20 -1.8(3)
C17 C22 C21 Cl2 179.81(14)

loop_
_cod_related_entry_id
_cod_related_entry_database
_cod_related_entry_code
1 ChemSpider 20560646
